data_2100631
loop_
_publ_author_name
'R. Kingsford-Adaboh'
'B. Dittrich'
'C. B. H\"ubschle'
'W. S. K. Gbewonyo'
'H. Okamoto'
'M. Kimura'
'H. Ishida'

_publ_section_title
;
Invariom structure refinement, electrostatic potential and toxicity of
4-O-methylalpinumisoflavone, O,O-dimethylalpinumisoflavone and
5-O-methyl-4-O-(3-methylbut-2-en-1-yl)alpinumisoflavone
;
_journal_coeditor_code SN5034
_journal_date_accepted 2006-05-25
_journal_date_recd_electronic 2006-01-11
_journal_issue 4
_journal_name_full 'Acta Crystallographica, Section B'
_journal_page_first 843
_journal_page_last 849
_journal_paper_category FA
_journal_paper_doi 10.1107/S0108768106019616
_journal_volume 62
_journal_year 2006
_chemical_formula_moiety 'C22 H20 O5'
_chemical_formula_sum 'C22 H20 O5'
_chemical_formula_weight 364.38
_chemical_name_common O,O-Dimethylalpinumisoflavone
_chemical_name_systematic ?
_space_group_IT_number 14
_symmetry_cell_setting monoclinic
_symmetry_space_group_name_Hall '-P 2yn'
_symmetry_space_group_name_H-M 'P 1 21/n 1'
_audit_conform_dict_name cif_core.dic
_audit_conform_dict_version 2.2
_audit_creation_method 'XD routine XDCIF'
_cell_angle_alpha 90
_cell_angle_beta 101.333(2)
_cell_angle_gamma 90
_cell_formula_units_Z 4
_cell_length_a 9.0604(7)
_cell_length_b 19.0147(14)
_cell_length_c 10.5963(8)
_cell_measurement_reflns_used 3689
_cell_measurement_temperature 90
_cell_measurement_theta_max 31.61
_cell_measurement_theta_min 2.24
_cell_volume 1789.9(2)
_computing_cell_refinement 'Bruker SMART'
_computing_data_collection 'Bruker SMART'
_computing_data_reduction 'Bruker SAINT'
_computing_molecular_graphics 'Koritsanszky et al, (2003)'
_computing_publication_material 'Koritsanszky et al, (2003)'
_computing_structure_refinement 'Koritsanszky et al, (2003)'
_computing_structure_solution 'SHELXS-97 (Sheldrick, 1990)'
_diffrn_ambient_temperature 90
_diffrn_detector_area_resol_mean 8.333
_diffrn_measured_fraction_theta_full 0.998
_diffrn_measured_fraction_theta_max 0.998
_diffrn_measurement_device_type 'CCD area detector'
_diffrn_measurement_method 'phi and omega scans'
_diffrn_radiation_monochromator graphite
_diffrn_radiation_source 'fine-focus sealed tube'
_diffrn_radiation_type MoK\a
_diffrn_radiation_wavelength 0.71073
_diffrn_reflns_av_R_equivalents 0.0658
_diffrn_reflns_av_sigmaI/netI 0.0695
_diffrn_reflns_limit_h_max 15
_diffrn_reflns_limit_h_min -14
_diffrn_reflns_limit_k_max 30
_diffrn_reflns_limit_k_min -31
_diffrn_reflns_limit_l_max 17
_diffrn_reflns_limit_l_min -17
_diffrn_reflns_number 29061
_diffrn_reflns_theta_full 36.32
_diffrn_reflns_theta_max 36.32
_diffrn_reflns_theta_min 2.14
_exptl_absorpt_coefficient_mu 0.096
_exptl_absorpt_correction_T_max 0.9895
_exptl_absorpt_correction_T_min 0.9783
_exptl_absorpt_correction_type empirical
_exptl_absorpt_process_details
;
SADABS by Sheldrick (Blessing, 1995)
;
_exptl_crystal_colour colorless
_exptl_crystal_density_diffrn 1.356
_exptl_crystal_density_method 'not measured'
_exptl_crystal_description plate-like
_exptl_crystal_F_000 768
_exptl_crystal_size_max 0.15
_exptl_crystal_size_mid 0.12
_exptl_crystal_size_min 0.08
_refine_diff_density_max 0.291
_refine_diff_density_min -0.267
_refine_ls_extinction_method none
_refine_ls_goodness_of_fit_ref 1.3036
_refine_ls_hydrogen_treatment refall
_refine_ls_matrix_type full
_refine_ls_number_parameters 324
_refine_ls_number_reflns 5234
_refine_ls_number_restraints 0
_refine_ls_R_factor_all 0.1214
_refine_ls_R_factor_gt 0.0428
_refine_ls_shift/su_max 0.0004
_refine_ls_structure_factor_coef F
_refine_ls_weighting_details
;
     calc w1 = 1/[s^2^(Fo)]
;
_refine_ls_weighting_scheme calc
_refine_ls_wR_factor_ref 0.0279
_reflns_number_gt 5234
_reflns_number_total 8631
_reflns_threshold_expression >2sigma(I)
_cod_data_source_file sn5034.cif
_cod_depositor_comments
;
 Marking atoms 'DUM1', 'DUM2', 'DUM3', 'DUM4', 'DUM5', 'DUM6', 'DUM6', 'DUM7',
 'DUM8', 'DUM9', 'DUM10' and 'DUM11' as dummy atoms.

 Antanas Vaitkus,
 2017-02-19

 Adding the _atom_site_type_symbol data item.

 Antanas Vaitkus,
 2017-02-19

The following automatic conversions were performed:
'_symmetry_cell_setting' value 'Monoclinic' changed to 'monoclinic'
according to '/home/saulius/struct/CIF-dictionaries/cif_core.dic'
dictionary named 'cif_core.dic' version 2.4.1 from 2010-06-29.

Automatic conversion script
Id: cif_fix_enum 1527 2010-12-29 10:47:43Z saulius 
;
_cod_original_sg_symbol_H-M P2(1)/n
_cod_database_code 2100631

loop_
_symmetry_equiv_pos_as_xyz
+X,+Y,+Z
1/2-X,1/2+Y,1/2-Z
-X,-Y,-Z
1/2+X,1/2-Y,1/2+Z

loop_
_atom_site_aniso_label
_atom_site_aniso_U_11
_atom_site_aniso_U_22
_atom_site_aniso_U_33
_atom_site_aniso_U_12
_atom_site_aniso_U_13
_atom_site_aniso_U_23
O(1) 0.0180(3) 0.0193(3) 0.0201(4) 0.0004(2) 0.0032(3) -0.0003(3)
O(2) 0.0167(3) 0.0233(3) 0.0132(3) -0.0008(3) 0.0006(3) -0.0021(3)
O(3) 0.0275(4) 0.0197(3) 0.0136(4) 0.0041(3) -0.0033(3) -0.0002(3)
O(4) 0.0204(4) 0.0202(3) 0.0131(4) 0.0010(3) 0.0016(3) -0.0014(3)
O(5) 0.0250(4) 0.0201(3) 0.0182(4) 0.0048(3) 0.0031(3) 0.0016(3)
C(1) 0.0246(6) 0.0194(5) 0.0352(7) -0.0005(4) 0.0048(5) -0.0009(5)
C(2) 0.0170(5) 0.0322(6) 0.0289(7) -0.0017(4) 0.0063(5) 0.0001(5)
C(3) 0.0151(5) 0.0193(4) 0.0242(6) -0.0013(3) 0.0043(4) -0.0023(4)
C(4) 0.0198(5) 0.0209(5) 0.0221(6) -0.0019(4) 0.0059(4) -0.0053(4)
C(5) 0.0182(5) 0.0213(5) 0.0174(5) -0.0013(4) 0.0048(4) -0.0065(4)
C(6) 0.0136(4) 0.0200(4) 0.0146(5) 0.0007(3) 0.0031(4) -0.0025(4)
C(7) 0.0132(4) 0.0184(4) 0.0143(5) 0.0003(3) 0.0022(4) -0.0020(4)
C(8) 0.0212(5) 0.0286(6) 0.0159(6) -0.0005(4) 0.0053(5) 0.0026(4)
C(9) 0.0135(4) 0.0188(4) 0.0119(5) 0.0006(3) 0.0014(4) -0.0013(3)
C(10) 0.0144(4) 0.0183(4) 0.0132(5) 0.0007(3) 0.0014(4) -0.0016(4)
C(11) 0.0156(4) 0.0155(4) 0.0148(5) 0.0005(3) 0.0016(4) -0.0020(4)
C(12) 0.0189(5) 0.0198(5) 0.0125(5) 0.0008(4) 0.0003(4) -0.0011(4)
C(13) 0.0147(4) 0.0186(4) 0.0127(5) 0.0003(3) 0.0021(4) -0.0007(4)
C(14) 0.0178(5) 0.0183(4) 0.0145(5) 0.0011(3) 0.0034(4) 0.0004(4)
C(15) 0.0128(4) 0.0194(4) 0.0153(5) 0.0005(3) 0.0027(4) -0.0009(4)
C(16) 0.0134(4) 0.0172(4) 0.0164(5) 0.0022(3) 0.0012(4) -0.0013(4)
C(17) 0.0149(5) 0.0221(5) 0.0185(5) 0.0031(4) -0.0007(4) -0.0029(4)
C(18) 0.0181(5) 0.0229(5) 0.0169(5) 0.0056(4) 0.0001(4) -0.0014(4)
C(19) 0.0192(5) 0.0193(4) 0.0140(5) 0.0034(4) 0.0031(4) 0.0000(4)
C(20) 0.0188(5) 0.0170(4) 0.0196(5) 0.0005(4) 0.0010(4) 0.0007(4)
C(21) 0.0146(5) 0.0186(4) 0.0184(5) 0.0006(3) -0.0012(4) 0.0005(4)
C(22) 0.0281(6) 0.0221(5) 0.0264(7) 0.0005(4) 0.0086(5) 0.0009(4)

loop_
_atom_site_label
_atom_site_type_symbol
_atom_site_fract_x
_atom_site_fract_y
_atom_site_fract_z
_atom_site_U_iso_or_equiv
_atom_site_occupancy
_atom_site_calc_flag
O(1) O 0.68549(7) 1.09157(3) -0.06942(6) 0.019 1 ?
O(2) O 0.74664(7) 0.91221(3) 0.24714(6) 0.018 1 ?
O(3) O 0.78319(7) 0.77658(3) 0.14572(7) 0.021 1 ?
O(4) O 0.61429(7) 0.85964(3) -0.20908(6) 0.018 1 ?
O(5) O 0.75398(7) 0.46379(3) -0.06885(7) 0.021 1 ?
C(1) C 0.70470(10) 1.21220(10) -0.02020(10) 0.027 1 ?
C(2) C 0.93600(10) 1.13610(10) 0.00950(10) 0.026 1 ?
C(3) C 0.77140(10) 1.14080(10) 0.02290(10) 0.02 1 ?
C(4) C 0.75440(10) 1.12290(10) 0.15780(10) 0.021 1 ?
C(5) C 0.73600(10) 1.05610(10) 0.19040(10) 0.019 1 ?
C(6) C 0.71960(10) 1.00090(10) 0.09180(10) 0.016 1 ?
C(7) C 0.71940(10) 0.92960(10) 0.12030(10) 0.016 1 ?
C(8) C 0.62950(10) 0.87510(10) 0.29220(10) 0.022 1 ?
C(9) C 0.69427(9) 0.87807(4) 0.02050(9) 0.015 1 ?
C(10) C 0.72480(10) 0.80240(10) 0.04130(10) 0.016 1 ?
C(11) C 0.68170(10) 0.75910(10) -0.07530(10) 0.016 1 ?
C(12) C 0.62730(10) 0.78970(10) -0.18950(10) 0.017 1 ?
C(13) C 0.65280(10) 0.90360(10) -0.10590(10) 0.016 1 ?
C(14) C 0.65090(10) 0.97470(10) -0.13750(10) 0.017 1 ?
C(15) C 0.69010(10) 1.02270(10) -0.03810(10) 0.016 1 ?
C(16) C 0.69650(10) 0.68110(10) -0.06950(10) 0.016 1 ?
C(17) C 0.83050(10) 0.64900(10) -0.00690(10) 0.019 1 ?
C(18) C 0.84690(10) 0.57660(10) -0.00840(10) 0.02 1 ?
C(19) C 0.72790(10) 0.53440(10) -0.07190(10) 0.018 1 ?
C(20) C 0.59380(10) 0.56550(10) -0.13370(10) 0.019 1 ?
C(21) C 0.57930(10) 0.63850(10) -0.13190(10) 0.018 1 ?
C(22) C 0.63370(10) 0.41960(10) -0.12850(10) 0.026 1 ?
H(1) H 0.7690(10) 1.2540(10) 0.0350(10) 0.045(4) 1 ?
H(2) H 0.7070(10) 1.2230(10) -0.1210(10) 0.047(4) 1 ?
H(3) H 0.5890(10) 1.2160(10) -0.0100(10) 0.037(4) 1 ?
H(4) H 1.0020(10) 1.1720(10) 0.0750(10) 0.044(4) 1 ?
H(5) H 0.9480(10) 1.1490(10) -0.0900(10) 0.049(4) 1 ?
H(6) H 0.9780(10) 1.0850(10) 0.0340(10) 0.034(3) 1 ?
H(7) H 0.7660(10) 1.1640(10) 0.2270(10) 0.035(3) 1 ?
H(8) H 0.7270(10) 1.0410(10) 0.2860(10) 0.027(3) 1 ?
H(9) H 0.645(2) 0.8790(10) 0.393(2) 0.058(4) 1 ?
H(10) H 0.524(2) 0.8970(10) 0.259(2) 0.084(6) 1 ?
H(11) H 0.622(2) 0.8250(10) 0.264(2) 0.091(6) 1 ?
H(12) H 0.5910(10) 0.7630(10) -0.2790(10) 0.030(3) 1 ?
H(13) H 0.6230(10) 0.9910(10) -0.2350(10) 0.028(3) 1 ?
H(14) H 0.9230(10) 0.6820(10) 0.0420(10) 0.030(3) 1 ?
H(15) H 0.9500(10) 0.5530(10) 0.0370(10) 0.030(3) 1 ?
H(19) H 0.5070(10) 0.5280(10) -0.1860(10) 0.024(3) 1 ?
H(20) H 0.4750(10) 0.6620(10) -0.1790(10) 0.027(3) 1 ?
H(16) H 0.6770(10) 0.3670(10) -0.1130(10) 0.048(4) 1 ?
H(17) H 0.6000(10) 0.4310(10) -0.2300(10) 0.032(3) 1 ?
H(18) H 0.5380(10) 0.4260(10) -0.0850(10) 0.038(4) 1 ?
DUM1 . 0.77598 1.07194 0.05417 . . dum
DUM2 . 0.6023 0.89248 0.16536 . . dum
DUM3 . 0.63 0.7668 0.1778 . . dum
DUM4 . 0.66587 0.83369 -0.08624 . . dum
DUM5 . 0.60771 0.49025 -0.13154 . . dum
DUM6 . 0.70651 1.07786 0.06044 . . dum
DUM7 . 0.6779 0.95507 -0.00612 . . dum
DUM8 . 0.71289 0.60871 -0.07092 . . dum
DUM9 . 0.71153 0.60673 -0.07044 . . dum
DUM10 . 0.71342 0.60734 -0.0701 . . dum
DUM11 . 0.711 0.6081 -0.07125 . . dum

loop_
_geom_angle_atom_site_label_1
_geom_angle_atom_site_label_2
_geom_angle_atom_site_label_3
_geom_angle_site_symmetry_1
_geom_angle_site_symmetry_2
_geom_angle_site_symmetry_3
_geom_angle
_geom_angle_publ_flag
C(12) O(4) C(13) 1_555 1_555 1_555 118.67(8) yes
C(19) O(5) C(22) 1_555 1_555 1_555 117.20(7) yes
C(3) C(1) H(1) 1_555 1_555 1_555 110.9(6) yes
C(3) C(1) H(2) 1_555 1_555 1_555 111.9(7) yes
C(3) C(1) H(3) 1_555 1_555 1_555 111.6(6) yes
H(1) C(1) H(2) 1_555 1_555 1_555 106.3(9) yes
H(1) C(1) H(3) 1_555 1_555 1_555 108.7(9) yes
H(2) C(1) H(3) 1_555 1_555 1_555 107.2(9) yes
C(3) C(2) H(4) 1_555 1_555 1_555 109.2(7) yes
C(3) C(2) H(5) 1_555 1_555 1_555 110.9(7) yes
C(3) C(2) H(6) 1_555 1_555 1_555 109.9(7) yes
H(4) C(2) H(5) 1_555 1_555 1_555 109.3(9) yes
H(4) C(2) H(6) 1_555 1_555 1_555 107.7(9) yes
H(5) C(2) H(6) 1_555 1_555 1_555 109.9(9) yes
C(1) C(3) C(2) 1_555 1_555 1_555 111.26(9) yes
C(1) C(3) C(4) 1_555 1_555 1_555 112.27(9) yes
C(2) C(3) C(4) 1_555 1_555 1_555 110.96(9) yes
C(3) C(4) C(5) 1_555 1_555 1_555 120.16(9) yes
C(3) C(4) H(7) 1_555 1_555 1_555 117.8(6) yes
C(5) C(4) H(7) 1_555 1_555 1_555 121.9(6) yes
C(4) C(5) C(6) 1_555 1_555 1_555 119.71(10) yes
C(4) C(5) H(8) 1_555 1_555 1_555 122.6(6) yes
C(6) C(5) H(8) 1_555 1_555 1_555 117.7(6) yes
C(5) C(6) C(7) 1_555 1_555 1_555 123.19(9) yes
C(5) C(6) C(15) 1_555 1_555 1_555 117.27(8) yes
C(7) C(6) C(15) 1_555 1_555 1_555 119.31(8) yes
O(2) C(7) C(6) 1_555 1_555 1_555 116.34(8) yes
O(2) C(7) C(9) 1_555 1_555 1_555 122.57(8) yes
C(6) C(7) C(9) 1_555 1_555 1_555 121.08(9) yes
H(9) C(8) H(10) 1_555 1_555 1_555 104.2(12) yes
H(9) C(8) H(11) 1_555 1_555 1_555 111.3(12) yes
H(10) C(8) H(11) 1_555 1_555 1_555 106.3(12) yes
C(7) C(9) C(10) 1_555 1_555 1_555 124.18(8) yes
C(7) C(9) C(13) 1_555 1_555 1_555 116.33(8) yes
C(10) C(9) C(13) 1_555 1_555 1_555 119.14(8) yes
O(3) C(10) C(9) 1_555 1_555 1_555 123.97(8) yes
O(3) C(10) C(11) 1_555 1_555 1_555 121.84(8) yes
C(9) C(10) C(11) 1_555 1_555 1_555 114.19(8) yes
C(10) C(11) C(12) 1_555 1_555 1_555 120.15(8) yes
C(10) C(11) C(16) 1_555 1_555 1_555 121.00(8) yes
C(12) C(11) C(16) 1_555 1_555 1_555 118.85(9) yes
O(4) C(12) C(11) 1_555 1_555 1_555 124.80(9) yes
O(4) C(12) H(12) 1_555 1_555 1_555 109.4(6) yes
C(11) C(12) H(12) 1_555 1_555 1_555 125.7(6) yes
O(4) C(13) C(9) 1_555 1_555 1_555 122.04(8) yes
O(4) C(13) C(14) 1_555 1_555 1_555 114.36(8) yes
C(9) C(13) C(14) 1_555 1_555 1_555 123.58(9) yes
C(13) C(14) C(15) 1_555 1_555 1_555 117.85(9) yes
C(13) C(14) H(13) 1_555 1_555 1_555 120.0(6) yes
C(15) C(14) H(13) 1_555 1_555 1_555 122.1(6) yes
O(1) C(15) C(6) 1_555 1_555 1_555 120.99(8) yes
O(1) C(15) C(14) 1_555 1_555 1_555 117.45(9) yes
C(6) C(15) C(14) 1_555 1_555 1_555 121.29(8) yes
C(11) C(16) C(17) 1_555 1_555 1_555 121.00(8) yes
C(11) C(16) C(21) 1_555 1_555 1_555 120.26(8) yes
C(17) C(16) C(21) 1_555 1_555 1_555 118.67(8) yes
C(16) C(17) C(18) 1_555 1_555 1_555 120.74(9) yes
C(16) C(17) H(14) 1_555 1_555 1_555 119.4(6) yes
C(18) C(17) H(14) 1_555 1_555 1_555 119.9(6) yes
C(17) C(18) C(19) 1_555 1_555 1_555 119.96(9) yes
C(17) C(18) H(15) 1_555 1_555 1_555 120.2(6) yes
C(19) C(18) H(15) 1_555 1_555 1_555 119.8(6) yes
O(5) C(19) C(18) 1_555 1_555 1_555 115.99(8) yes
O(5) C(19) C(20) 1_555 1_555 1_555 124.11(8) yes
C(18) C(19) C(20) 1_555 1_555 1_555 119.90(8) yes
C(19) C(20) C(21) 1_555 1_555 1_555 119.49(9) yes
C(19) C(20) H(19) 1_555 1_555 1_555 114.9(5) yes
C(21) C(20) H(19) 1_555 1_555 1_555 125.5(5) yes
C(16) C(21) C(20) 1_555 1_555 1_555 121.24(9) yes
C(16) C(21) H(20) 1_555 1_555 1_555 120.0(5) yes
C(20) C(21) H(20) 1_555 1_555 1_555 118.8(5) yes
O(5) C(22) H(16) 1_555 1_555 1_555 105.0(7) yes
O(5) C(22) H(17) 1_555 1_555 1_555 111.5(6) yes
O(5) C(22) H(18) 1_555 1_555 1_555 110.7(6) yes
H(16) C(22) H(17) 1_555 1_555 1_555 110.8(9) yes
H(16) C(22) H(18) 1_555 1_555 1_555 110.4(9) yes
H(17) C(22) H(18) 1_555 1_555 1_555 108.4(9) yes

loop_
_geom_bond_atom_site_label_1
_geom_bond_atom_site_label_2
_geom_bond_site_symmetry_1
_geom_bond_site_symmetry_2
_geom_bond_distance
_geom_bond_publ_flag
O(1) C(15) 1_555 1_555 1.3498(10) yes
O(2) C(7) 1_555 1_555 1.3590(11) yes
O(3) C(10) 1_555 1_555 1.2312(11) yes
O(4) C(12) 1_555 1_555 1.3469(11) yes
O(4) C(13) 1_555 1_555 1.3661(11) yes
O(5) C(19) 1_555 1_555 1.3623(10) yes
O(5) C(22) 1_555 1_555 1.4217(12) yes
C(1) C(3) 1_555 1_555 1.5193(13) yes
C(1) H(1) 1_555 1_555 1.087(13) yes
C(1) H(2) 1_555 1_555 1.087(15) yes
C(1) H(3) 1_555 1_555 1.082(13) yes
C(2) C(3) 1_555 1_555 1.5291(14) yes
C(2) H(4) 1_555 1_555 1.074(13) yes
C(2) H(5) 1_555 1_555 1.104(15) yes
C(2) H(6) 1_555 1_555 1.057(12) yes
C(3) C(4) 1_555 1_555 1.5064(15) yes
C(4) C(5) 1_555 1_555 1.336(2) yes
C(4) H(7) 1_555 1_555 1.066(12) yes
C(5) C(6) 1_555 1_555 1.4674(13) yes
C(5) H(8) 1_555 1_555 1.070(12) yes
C(6) C(7) 1_555 1_555 1.390(2) yes
C(6) C(15) 1_555 1_555 1.4119(13) yes
C(7) C(9) 1_555 1_555 1.4259(12) yes
C(8) H(9) 1_555 1_555 1.048(17) yes
C(8) H(10) 1_555 1_555 1.035(18) yes
C(8) H(11) 1_555 1_555 1.000(17) yes
C(9) C(10) 1_555 1_555 1.4733(12) yes
C(9) C(13) 1_555 1_555 1.4041(13) yes
C(10) C(11) 1_555 1_555 1.4724(13) yes
C(11) C(12) 1_555 1_555 1.3461(13) yes
C(11) C(16) 1_555 1_555 1.490(2) yes
C(12) H(12) 1_555 1_555 1.070(12) yes
C(13) C(14) 1_555 1_555 1.393(2) yes
C(14) C(15) 1_555 1_555 1.3852(13) yes
C(14) H(13) 1_555 1_555 1.055(12) yes
C(16) C(17) 1_555 1_555 1.4033(12) yes
C(16) C(21) 1_555 1_555 1.3938(12) yes
C(17) C(18) 1_555 1_555 1.386(2) yes
C(17) H(14) 1_555 1_555 1.092(11) yes
C(18) C(19) 1_555 1_555 1.4043(13) yes
C(18) H(15) 1_555 1_555 1.067(11) yes
C(19) C(20) 1_555 1_555 1.3936(12) yes
C(20) C(21) 1_555 1_555 1.395(2) yes
C(20) H(19) 1_555 1_555 1.122(10) yes
C(21) H(20) 1_555 1_555 1.078(11) yes
C(22) H(16) 1_555 1_555 1.072(13) yes
C(22) H(17) 1_555 1_555 1.082(13) yes
C(22) H(18) 1_555 1_555 1.072(14) yes
